data_7125902
loop_
_publ_author_name
'Kondo, Masaru'
'Wathsala, H. D. P.'
'Sako, Makoto'
'Hanatani, Yutaro'
'Ishikawa, Kazunori'
'Hara, Satoshi'
'Takaai, Takayuki'
'Washio, Takashi'
'Takizawa, Shinobu'
'Sasai, Hiroaki'

_publ_section_title
;
 Exploration of flow reaction conditions using machine-learning for
 enantioselective organocatalyzed Rauhut-Currier and [3+2] annulation
 sequence.
;
_journal_issue 8
_journal_name_full 'Chemical communications (Cambridge, England)'
_journal_page_first 1259
_journal_page_last 1262
_journal_paper_doi 10.1039/c9cc08526b
_journal_volume 56
_journal_year 2020
_chemical_absolute_configuration 'CHOOSE rm ad rmad syn or unk'
_chemical_formula_moiety 'C28 H27 N O6 S'
_chemical_formula_sum 'C28 H27 N O6 S'
_chemical_formula_weight 505.58
_space_group_crystal_system orthorhombic
_space_group_IT_number 19
_space_group_name_Hall 'P 2ac 2ab'
_space_group_name_H-M_alt 'P 21 21 21'
_atom_sites_solution_hydrogens geom
_atom_sites_solution_primary direct
_atom_sites_solution_secondary difmap
_audit_update_record
;
2019-04-15 deposited with the CCDC.	2019-12-09 downloaded from the CCDC.
;
_cell_angle_alpha 90.0000
_cell_angle_beta 90.0000
_cell_angle_gamma 90.0000
_cell_formula_units_Z 4
_cell_length_a 9.34005(17)
_cell_length_b 9.81274(18)
_cell_length_c 26.8301(19)
_cell_measurement_reflns_used 40513
_cell_measurement_temperature 150
_cell_measurement_theta_max 68.31
_cell_measurement_theta_min 3.29
_cell_volume 2459.02(19)
_computing_cell_refinement 'RAPID AUTO'
_computing_data_collection 'RAPID AUTO (Rigaku, ????)'
_computing_data_reduction 'RAPID AUTO'
_computing_molecular_graphics 'CrystalStructure 4.2'
_computing_publication_material 'CrystalStructure 4.2 (Rigaku, 2017)'
_computing_structure_refinement 'SHELXL Version 2017/1 (Sheldrick, 2008)'
_computing_structure_solution 'SIR2011 (Burla, et al., 2012)'
_diffrn_ambient_temperature 150
_diffrn_detector_area_resol_mean 10.000
_diffrn_measured_fraction_theta_full 1.000
_diffrn_measured_fraction_theta_max 1.000
_diffrn_measurement_device_type 'Rigaku R-AXIS RAPID 191R'
_diffrn_measurement_method \w
_diffrn_radiation_type 'Cu K\a'
_diffrn_radiation_wavelength 1.54187
_diffrn_reflns_av_R_equivalents 0.0324
_diffrn_reflns_Laue_measured_fraction_full 1.000
_diffrn_reflns_Laue_measured_fraction_max 1.000
_diffrn_reflns_limit_h_max 11
_diffrn_reflns_limit_h_min -11
_diffrn_reflns_limit_k_max 11
_diffrn_reflns_limit_k_min -11
_diffrn_reflns_limit_l_max 32
_diffrn_reflns_limit_l_min -31
_diffrn_reflns_number 48371
_diffrn_reflns_point_group_measured_fraction_full 1.000
_diffrn_reflns_point_group_measured_fraction_max 1.000
_diffrn_reflns_theta_full 67.687
_diffrn_reflns_theta_max 68.248
_diffrn_reflns_theta_min 3.294
_diffrn_standards_number 0
_exptl_absorpt_coefficient_mu 1.547
_exptl_absorpt_correction_T_max 0.910
_exptl_absorpt_correction_T_min 0.793
_exptl_absorpt_correction_type multi-scan
_exptl_absorpt_process_details 'ABSCOR (Rigaku, 1995)'
_exptl_crystal_colour colorless
_exptl_crystal_density_diffrn 1.366
_exptl_crystal_density_method 'not measured'
_exptl_crystal_description block
_exptl_crystal_F_000 1064.00
_exptl_crystal_size_max 0.091
_exptl_crystal_size_mid 0.079
_exptl_crystal_size_min 0.061
_refine_diff_density_max 0.26
_refine_diff_density_min -0.24
_refine_ls_abs_structure_details
;
 Flack x determined using 1625 quotients [(I+)-(I-)]/[(I+)+(I-)]
 (Parsons, Flack and Wagner, Acta Cryst. B69 (2013) 249-259).
;
_refine_ls_abs_structure_Flack 0.006(5)
_refine_ls_extinction_method none
_refine_ls_goodness_of_fit_ref 1.041
_refine_ls_hydrogen_treatment constr
_refine_ls_number_parameters 325
_refine_ls_number_reflns 4509
_refine_ls_number_restraints 0
_refine_ls_R_factor_all 0.0393
_refine_ls_R_factor_gt 0.0352
_refine_ls_shift/su_max 0.000
_refine_ls_structure_factor_coef Fsqd
_refine_ls_weighting_details 'w = 1/[\s^2^(Fo^2^)+(0.0448P)^2^+0.5304P] where P=(Fo^2^+2Fc^2^)/3'
_refine_ls_weighting_scheme calc
_refine_ls_wR_factor_gt 0.0809
_refine_ls_wR_factor_ref 0.0824
_reflns_Friedel_coverage 0.744
_reflns_Friedel_fraction_full 1.000
_reflns_Friedel_fraction_max 1.000
_reflns_number_gt 4196
_reflns_number_total 4509
_reflns_threshold_expression F^2^>2.0\s(F^2^)
_cod_data_source_file c9cc08526b2.cif
_cod_data_source_block No9_1_2
_cod_original_cell_volume 2459.01(18)
_cod_database_code 7125902

loop_
_space_group_symop_id
_space_group_symop_operation_xyz
1 +X,+Y,+Z
2 1/2-X,-Y,1/2+Z
3 1/2+X,1/2-Y,-Z
4 -X,1/2+Y,1/2-Z

loop_
_atom_site_label
_atom_site_type_symbol
_atom_site_fract_x
_atom_site_fract_y
_atom_site_fract_z
_atom_site_U_iso_or_equiv
_atom_site_adp_type
_atom_site_occupancy
_atom_site_site_symmetry_order
_atom_site_calc_flag
_atom_site_refinement_flags_posn
_atom_site_refinement_flags_adp
S1 S 0.60569(8) 0.86557(7) 0.17902(3) 0.03306(18) Uani 1 1 d . .
O1 O 0.1232(2) 0.3941(2) 0.12976(7) 0.0364(5) Uani 1 1 d . .
O2 O 0.5439(2) 0.8732(2) 0.22741(8) 0.0424(5) Uani 1 1 d . .
O3 O 0.7223(2) 0.7758(2) 0.16996(9) 0.0421(5) Uani 1 1 d . .
O4 O 0.6010(2) 0.8215(2) 0.06955(7) 0.0341(5) Uani 1 1 d . .
O5 O 0.5978(3) 0.4726(2) -0.05827(8) 0.0431(5) Uani 1 1 d . .
O6 O 0.5417(2) 0.3477(2) 0.00898(7) 0.0372(5) Uani 1 1 d . .
N1 N 0.4685(2) 0.8187(2) 0.14165(9) 0.0276(5) Uani 1 1 d . .
C1 C 0.1769(3) 0.5041(3) 0.14018(10) 0.0273(6) Uani 1 1 d . .
C2 C 0.2867(3) 0.5160(3) 0.17874(11) 0.0289(6) Uani 1 1 d . .
H1 H 0.310528 0.437889 0.197945 0.035 Uiso 1 1 calc R U
C3 C 0.3546(3) 0.6328(3) 0.18786(10) 0.0281(6) Uani 1 1 d . .
H2 H 0.425144 0.633197 0.213373 0.034 Uiso 1 1 calc R U
C4 C 0.3271(3) 0.7644(3) 0.16037(10) 0.0256(6) Uani 1 1 d . .
C5 C 0.2485(3) 0.7412(3) 0.11013(10) 0.0247(6) Uani 1 1 d . .
H3 H 0.200774 0.829102 0.101268 0.030 Uiso 1 1 calc R U
C6 C 0.1303(3) 0.6343(3) 0.11505(10) 0.0277(6) Uani 1 1 d . .
H4B H 0.050050 0.674148 0.134262 0.033 Uiso 1 1 calc R U
H5A H 0.093872 0.612037 0.081364 0.033 Uiso 1 1 calc R U
C7 C 0.4928(3) 0.7909(3) 0.09158(11) 0.0266(6) Uani 1 1 d . .
C8 C 0.3634(3) 0.7151(3) 0.07043(10) 0.0245(6) Uani 1 1 d . .
C9 C 0.3249(3) 0.7697(3) 0.01799(10) 0.0277(6) Uani 1 1 d . .
H6A H 0.220529 0.763489 0.011922 0.033 Uiso 1 1 calc R U
H7B H 0.355370 0.865748 0.014144 0.033 Uiso 1 1 calc R U
C10 C 0.4050(3) 0.6796(3) -0.01656(10) 0.0288(6) Uani 1 1 d . .
H8 H 0.418476 0.698756 -0.050947 0.035 Uiso 1 1 calc R U
C11 C 0.4557(3) 0.5692(3) 0.00601(10) 0.0274(6) Uani 1 1 d . .
C12 C 0.4127(3) 0.5657(3) 0.06058(10) 0.0265(6) Uani 1 1 d . .
H9A H 0.494768 0.540793 0.082060 0.032 Uiso 1 1 calc R U
H10B H 0.333547 0.500428 0.066312 0.032 Uiso 1 1 calc R U
C13 C 0.5388(3) 0.4616(3) -0.01872(11) 0.0294(6) Uani 1 1 d . .
C14 C 0.6262(4) 0.2335(3) -0.00951(12) 0.0427(8) Uani 1 1 d . .
H11A H 0.727627 0.244137 0.000503 0.051 Uiso 1 1 calc R U
H12B H 0.621555 0.229660 -0.046346 0.051 Uiso 1 1 calc R U
C15 C 0.5659(4) 0.1074(3) 0.01225(14) 0.0509(9) Uani 1 1 d . .
H13C H 0.620782 0.028576 0.000454 0.061 Uiso 1 1 calc R U
H14A H 0.571340 0.112188 0.048687 0.061 Uiso 1 1 calc R U
H15B H 0.465692 0.097768 0.002025 0.061 Uiso 1 1 calc R U
C16 C 0.2460(3) 0.8682(3) 0.19193(10) 0.0271(6) Uani 1 1 d . .
C17 C 0.1862(3) 0.8327(3) 0.23749(11) 0.0334(7) Uani 1 1 d . .
H16 H 0.200157 0.743451 0.250315 0.040 Uiso 1 1 calc R U
C18 C 0.1067(4) 0.9257(3) 0.26434(12) 0.0425(8) Uani 1 1 d . .
H17 H 0.065079 0.899585 0.295203 0.051 Uiso 1 1 calc R U
C19 C 0.0873(4) 1.0560(3) 0.24670(12) 0.0442(8) Uani 1 1 d . .
H18 H 0.034454 1.120332 0.265703 0.053 Uiso 1 1 calc R U
C20 C 0.1450(3) 1.0930(3) 0.20125(12) 0.0393(8) Uani 1 1 d . .
H19 H 0.131324 1.182728 0.188850 0.047 Uiso 1 1 calc R U
C21 C 0.2226(3) 0.9995(3) 0.17386(11) 0.0316(6) Uani 1 1 d . .
H20 H 0.260475 1.024959 0.142348 0.038 Uiso 1 1 calc R U
C22 C 0.6529(3) 1.0301(3) 0.15889(11) 0.0326(7) Uani 1 1 d . .
C23 C 0.5638(3) 1.1394(3) 0.16979(12) 0.0385(7) Uani 1 1 d . .
H21 H 0.477594 1.125636 0.187867 0.046 Uiso 1 1 calc R U
C24 C 0.6021(3) 1.2681(3) 0.15407(12) 0.0410(7) Uani 1 1 d . .
H22 H 0.540113 1.342597 0.160873 0.049 Uiso 1 1 calc R U
C25 C 0.7289(3) 1.2914(3) 0.12856(12) 0.0369(7) Uani 1 1 d . .
C26 C 0.8178(3) 1.1815(3) 0.11969(12) 0.0393(8) Uani 1 1 d . .
H23 H 0.906641 1.195961 0.103258 0.047 Uiso 1 1 calc R U
C27 C 0.7804(3) 1.0500(3) 0.13425(12) 0.0376(7) Uani 1 1 d . .
H24 H 0.841923 0.975230 0.127298 0.045 Uiso 1 1 calc R U
C28 C 0.7680(4) 1.4318(3) 0.11096(14) 0.0465(8) Uani 1 1 d . .
H25A H 0.692664 1.496122 0.120559 0.056 Uiso 1 1 calc R U
H26B H 0.858820 1.459442 0.126223 0.056 Uiso 1 1 calc R U
H27C H 0.778177 1.431449 0.074601 0.056 Uiso 1 1 calc R U

loop_
_atom_site_aniso_label
_atom_site_aniso_U_11
_atom_site_aniso_U_22
_atom_site_aniso_U_33
_atom_site_aniso_U_23
_atom_site_aniso_U_13
_atom_site_aniso_U_12
S1 0.0319(3) 0.0370(4) 0.0303(4) -0.0029(3) -0.0073(3) -0.0049(3)
O1 0.0418(11) 0.0298(11) 0.0376(12) 0.0009(9) 0.0004(10) -0.0071(9)
O2 0.0451(12) 0.0561(13) 0.0258(11) -0.0028(11) -0.0061(9) -0.0151(11)
O3 0.0344(11) 0.0396(12) 0.0524(14) -0.0004(11) -0.0126(10) 0.0010(9)
O4 0.0284(10) 0.0410(11) 0.0330(11) -0.0084(9) 0.0028(9) -0.0064(9)
O5 0.0577(14) 0.0341(11) 0.0375(13) -0.0026(9) 0.0185(12) -0.0026(11)
O6 0.0501(13) 0.0284(11) 0.0331(12) -0.0008(9) 0.0080(9) 0.0059(9)
N1 0.0266(12) 0.0309(12) 0.0254(13) -0.0038(10) -0.0015(10) -0.0025(10)
C1 0.0288(14) 0.0279(14) 0.0253(15) -0.0013(12) 0.0045(12) -0.0026(12)
C2 0.0352(15) 0.0280(14) 0.0237(14) 0.0031(12) 0.0018(13) 0.0051(12)
C3 0.0299(14) 0.0325(14) 0.0218(14) 0.0002(12) -0.0024(11) 0.0038(12)
C4 0.0267(13) 0.0287(14) 0.0214(14) -0.0008(11) -0.0013(11) -0.0020(11)
C5 0.0271(13) 0.0223(13) 0.0246(14) -0.0003(11) -0.0026(12) 0.0014(11)
C6 0.0259(13) 0.0309(14) 0.0262(14) 0.0011(12) -0.0018(11) -0.0006(12)
C7 0.0288(14) 0.0250(14) 0.0261(14) -0.0022(11) 0.0001(12) -0.0001(11)
C8 0.0262(13) 0.0254(13) 0.0219(13) 0.0001(11) -0.0015(11) -0.0020(11)
C9 0.0300(14) 0.0285(14) 0.0247(15) 0.0012(12) -0.0021(12) -0.0026(12)
C10 0.0328(15) 0.0316(14) 0.0220(14) -0.0005(11) 0.0017(12) -0.0062(12)
C11 0.0282(14) 0.0284(14) 0.0256(15) -0.0020(11) 0.0010(12) -0.0073(12)
C12 0.0310(15) 0.0264(13) 0.0223(14) -0.0014(11) 0.0013(12) 0.0005(12)
C13 0.0312(15) 0.0297(15) 0.0272(16) -0.0042(12) 0.0019(12) -0.0067(12)
C14 0.0506(19) 0.0335(17) 0.0438(19) -0.0058(14) 0.0048(16) 0.0100(15)
C15 0.064(2) 0.0339(17) 0.055(2) -0.0028(16) -0.0034(18) 0.0074(16)
C16 0.0274(13) 0.0287(14) 0.0251(15) -0.0027(12) -0.0024(11) -0.0002(12)
C17 0.0379(16) 0.0336(16) 0.0286(16) 0.0013(12) 0.0006(13) 0.0033(13)
C18 0.0440(18) 0.0514(19) 0.0322(17) -0.0029(14) 0.0099(15) 0.0073(17)
C19 0.047(2) 0.0441(18) 0.0410(19) -0.0089(14) 0.0022(16) 0.0163(16)
C20 0.0451(19) 0.0296(15) 0.0433(19) -0.0037(14) -0.0022(15) 0.0057(14)
C21 0.0349(15) 0.0309(14) 0.0291(16) -0.0001(13) 0.0006(13) -0.0024(12)
C22 0.0313(15) 0.0344(16) 0.0321(16) -0.0082(13) -0.0049(12) -0.0063(12)
C23 0.0300(14) 0.0446(17) 0.0409(18) -0.0110(15) 0.0045(13) -0.0039(14)
C24 0.0328(16) 0.0370(17) 0.053(2) -0.0090(14) 0.0010(16) 0.0002(14)
C25 0.0320(15) 0.0378(17) 0.0409(19) -0.0059(14) -0.0067(14) -0.0038(13)
C26 0.0297(15) 0.0432(18) 0.0449(19) -0.0080(15) 0.0038(14) -0.0059(14)
C27 0.0308(15) 0.0361(16) 0.0458(19) -0.0093(14) -0.0017(14) -0.0001(13)
C28 0.0357(17) 0.0444(19) 0.059(2) 0.0033(17) -0.0074(16) -0.0060(15)

loop_
_atom_type_symbol
_atom_type_description
_atom_type_scat_dispersion_real
_atom_type_scat_dispersion_imag
_atom_type_scat_source
C C 0.0181 0.0091
;
International Tables for Crystallography
(Vol. C, Tables 4.2.6.8 and 6.1.1.4)
;
H H 0.0000 0.0000
;
International Tables for Crystallography
(Vol. C, Table 6.1.1.4)
;
N N 0.0311 0.0180
;
International Tables for Crystallography
(Vol. C, Tables 4.2.6.8 and 6.1.1.4)
;
O O 0.0492 0.0322
;
International Tables for Crystallography
(Vol. C, Tables 4.2.6.8 and 6.1.1.4)
;
S S 0.3331 0.5567
;
International Tables for Crystallography
(Vol. C, Tables 4.2.6.8 and 6.1.1.4)
;

loop_
_geom_angle_atom_site_label_1
_geom_angle_atom_site_label_2
_geom_angle_atom_site_label_3
_geom_angle
O3 S1 O2 119.96(14)
O3 S1 N1 108.10(12)
O2 S1 N1 104.34(12)
O3 S1 C22 108.94(14)
O2 S1 C22 109.48(14)
N1 S1 C22 104.92(13)
C13 O6 C14 117.5(2)
C7 N1 C4 113.3(2)
C7 N1 S1 120.18(19)
C4 N1 S1 124.18(18)
O1 C1 C2 121.3(3)
O1 C1 C6 121.8(3)
C2 C1 C6 116.8(2)
C3 C2 C1 122.2(3)
C3 C2 H1 118.9
C1 C2 H1 118.9
C2 C3 C4 124.4(2)
C2 C3 H2 117.8
C4 C3 H2 117.8
C3 C4 N1 108.4(2)
C3 C4 C16 112.6(2)
N1 C4 C16 112.5(2)
C3 C4 C5 112.3(2)
N1 C4 C5 100.2(2)
C16 C4 C5 110.2(2)
C6 C5 C8 116.8(2)
C6 C5 C4 111.6(2)
C8 C5 C4 107.3(2)
C6 C5 H3 106.9
C8 C5 H3 106.9
C4 C5 H3 106.9
C1 C6 C5 114.3(2)
C1 C6 H4B 108.7
C5 C6 H4B 108.7
C1 C6 H5A 108.7
C5 C6 H5A 108.7
H4B C6 H5A 107.6
O4 C7 N1 124.1(3)
O4 C7 C8 126.9(3)
N1 C7 C8 109.0(2)
C7 C8 C5 102.4(2)
C7 C8 C9 110.7(2)
C5 C8 C9 114.3(2)
C7 C8 C12 106.7(2)
C5 C8 C12 118.7(2)
C9 C8 C12 103.9(2)
C10 C9 C8 104.2(2)
C10 C9 H6A 110.9
C8 C9 H6A 110.9
C10 C9 H7B 110.9
C8 C9 H7B 110.9
H6A C9 H7B 108.9
C11 C10 C9 112.4(2)
C11 C10 H8 123.8
C9 C10 H8 123.8
C10 C11 C13 124.7(3)
C10 C11 C12 111.3(2)
C13 C11 C12 124.0(2)
C11 C12 C8 102.7(2)
C11 C12 H9A 111.2
C8 C12 H9A 111.2
C11 C12 H10B 111.2
C8 C12 H10B 111.2
H9A C12 H10B 109.1
O5 C13 O6 123.7(3)
O5 C13 C11 125.3(3)
O6 C13 C11 111.0(2)
O6 C14 C15 107.6(3)
O6 C14 H11A 110.2
C15 C14 H11A 110.2
O6 C14 H12B 110.2
C15 C14 H12B 110.2
H11A C14 H12B 108.5
C14 C15 H13C 109.5
C14 C15 H14A 109.5
H13C C15 H14A 109.5
C14 C15 H15B 109.5
H13C C15 H15B 109.5
H14A C15 H15B 109.5
C17 C16 C21 118.3(3)
C17 C16 C4 121.4(2)
C21 C16 C4 120.1(2)
C18 C17 C16 120.7(3)
C18 C17 H16 119.6
C16 C17 H16 119.6
C19 C18 C17 120.4(3)
C19 C18 H17 119.8
C17 C18 H17 119.8
C18 C19 C20 119.8(3)
C18 C19 H18 120.1
C20 C19 H18 120.1
C21 C20 C19 120.0(3)
C21 C20 H19 120.0
C19 C20 H19 120.0
C20 C21 C16 120.8(3)
C20 C21 H20 119.6
C16 C21 H20 119.6
C27 C22 C23 120.7(3)
C27 C22 S1 119.6(2)
C23 C22 S1 119.6(2)
C24 C23 C22 119.2(3)
C24 C23 H21 120.4
C22 C23 H21 120.4
C23 C24 C25 121.5(3)
C23 C24 H22 119.2
C25 C24 H22 119.2
C26 C25 C24 118.0(3)
C26 C25 C28 121.0(3)
C24 C25 C28 120.9(3)
C25 C26 C27 121.6(3)
C25 C26 H23 119.2
C27 C26 H23 119.2
C22 C27 C26 118.9(3)
C22 C27 H24 120.6
C26 C27 H24 120.6
C25 C28 H25A 109.5
C25 C28 H26B 109.5
H25A C28 H26B 109.5
C25 C28 H27C 109.5
H25A C28 H27C 109.5
H26B C28 H27C 109.5

loop_
_geom_bond_atom_site_label_1
_geom_bond_atom_site_label_2
_geom_bond_distance
S1 O3 1.422(2)
S1 O2 1.423(2)
S1 N1 1.691(2)
S1 C22 1.759(3)
O1 C1 1.222(3)
O4 C7 1.209(3)
O5 C13 1.201(3)
O6 C13 1.343(3)
O6 C14 1.458(3)
N1 C7 1.390(4)
N1 C4 1.510(3)
C1 C2 1.462(4)
C1 C6 1.509(4)
C2 C3 1.332(4)
C2 H1 0.9500
C3 C4 1.510(4)
C3 H2 0.9500
C4 C16 1.525(4)
C4 C5 1.551(4)
C5 C6 1.529(4)
C5 C8 1.534(4)
C5 H3 1.0000
C6 H4B 0.9900
C6 H5A 0.9900
C7 C8 1.528(4)
C8 C9 1.548(4)
C8 C12 1.559(4)
C9 C10 1.483(4)
C9 H6A 0.9900
C9 H7B 0.9900
C10 C11 1.329(4)
C10 H8 0.9500
C11 C13 1.469(4)
C11 C12 1.518(4)
C12 H9A 0.9900
C12 H10B 0.9900
C14 C15 1.480(5)
C14 H11A 0.9900
C14 H12B 0.9900
C15 H13C 0.9800
C15 H14A 0.9800
C15 H15B 0.9800
C16 C17 1.388(4)
C16 C21 1.394(4)
C17 C18 1.379(4)
C17 H16 0.9500
C18 C19 1.375(5)
C18 H17 0.9500
C19 C20 1.382(4)
C19 H18 0.9500
C20 C21 1.381(4)
C20 H19 0.9500
C21 H20 0.9500
C22 C27 1.376(4)
C22 C23 1.388(4)
C23 C24 1.379(4)
C23 H21 0.9500
C24 C25 1.387(4)
C24 H22 0.9500
C25 C26 1.382(4)
C25 C28 1.502(4)
C26 C27 1.393(4)
C26 H23 0.9500
C27 H24 0.9500
C28 H25A 0.9800
C28 H26B 0.9800
C28 H27C 0.9800

loop_
_geom_torsion_atom_site_label_1
_geom_torsion_atom_site_label_2
_geom_torsion_atom_site_label_3
_geom_torsion_atom_site_label_4
_geom_torsion
O3 S1 N1 C7 -46.2(2)
O2 S1 N1 C7 -175.0(2)
C22 S1 N1 C7 69.9(2)
O3 S1 N1 C4 115.1(2)
O2 S1 N1 C4 -13.6(2)
C22 S1 N1 C4 -128.8(2)
O1 C1 C2 C3 174.5(3)
C6 C1 C2 C3 -7.2(4)
C1 C2 C3 C4 0.2(4)
C2 C3 C4 N1 -127.9(3)
C2 C3 C4 C16 107.0(3)
C2 C3 C4 C5 -18.2(4)
C7 N1 C4 C3 100.0(3)
S1 N1 C4 C3 -62.4(3)
C7 N1 C4 C16 -134.8(2)
S1 N1 C4 C16 62.8(3)
C7 N1 C4 C5 -17.7(3)
S1 N1 C4 C5 179.81(18)
C3 C4 C5 C6 41.4(3)
N1 C4 C5 C6 156.2(2)
C16 C4 C5 C6 -85.0(3)
C3 C4 C5 C8 -87.7(3)
N1 C4 C5 C8 27.1(3)
C16 C4 C5 C8 145.8(2)
O1 C1 C6 C5 -149.2(3)
C2 C1 C6 C5 32.5(3)
C8 C5 C6 C1 74.4(3)
C4 C5 C6 C1 -49.4(3)
C4 N1 C7 O4 -177.7(3)
S1 N1 C7 O4 -14.4(4)
C4 N1 C7 C8 1.4(3)
S1 N1 C7 C8 164.67(18)
O4 C7 C8 C5 -165.1(3)
N1 C7 C8 C5 15.9(3)
O4 C7 C8 C9 -42.9(4)
N1 C7 C8 C9 138.0(2)
O4 C7 C8 C12 69.5(3)
N1 C7 C8 C12 -109.6(2)
C6 C5 C8 C7 -152.9(2)
C4 C5 C8 C7 -26.9(3)
C6 C5 C8 C9 87.3(3)
C4 C5 C8 C9 -146.6(2)
C6 C5 C8 C12 -35.8(3)
C4 C5 C8 C12 90.2(3)
C7 C8 C9 C10 92.3(2)
C5 C8 C9 C10 -152.7(2)
C12 C8 C9 C10 -21.8(3)
C8 C9 C10 C11 13.3(3)
C9 C10 C11 C13 179.8(3)
C9 C10 C11 C12 1.7(3)
C10 C11 C12 C8 -15.7(3)
C13 C11 C12 C8 166.1(2)
C7 C8 C12 C11 -94.6(2)
C5 C8 C12 C11 150.6(2)
C9 C8 C12 C11 22.4(3)
C14 O6 C13 O5 2.6(4)
C14 O6 C13 C11 -177.0(2)
C10 C11 C13 O5 17.4(5)
C12 C11 C13 O5 -164.7(3)
C10 C11 C13 O6 -163.0(3)
C12 C11 C13 O6 14.9(4)
C13 O6 C14 C15 -155.2(3)
C3 C4 C16 C17 -9.7(4)
N1 C4 C16 C17 -132.6(3)
C5 C4 C16 C17 116.5(3)
C3 C4 C16 C21 174.4(2)
N1 C4 C16 C21 51.6(3)
C5 C4 C16 C21 -59.4(3)
C21 C16 C17 C18 -0.6(4)
C4 C16 C17 C18 -176.5(3)
C16 C17 C18 C19 -1.0(5)
C17 C18 C19 C20 1.5(5)
C18 C19 C20 C21 -0.4(5)
C19 C20 C21 C16 -1.2(5)
C17 C16 C21 C20 1.7(4)
C4 C16 C21 C20 177.7(3)
O3 S1 C22 C27 5.9(3)
O2 S1 C22 C27 138.9(2)
N1 S1 C22 C27 -109.7(2)
O3 S1 C22 C23 -171.5(2)
O2 S1 C22 C23 -38.5(3)
N1 S1 C22 C23 72.9(3)
C27 C22 C23 C24 2.3(5)
S1 C22 C23 C24 179.7(2)
C22 C23 C24 C25 -1.4(5)
C23 C24 C25 C26 -0.8(5)
C23 C24 C25 C28 179.0(3)
C24 C25 C26 C27 2.1(5)
C28 C25 C26 C27 -177.7(3)
C23 C22 C27 C26 -1.0(5)
S1 C22 C27 C26 -178.4(3)
C25 C26 C27 C22 -1.2(5)
